data_1528418
loop_
_publ_author_name
'Cohen, S.'
'Kimizuka, N.'
'Steinfink, H.'

_publ_section_title
;
 The Crystal Structure and Stability of Ba5 Fe4 S11
;
_journal_name_full 'Journal of Solid State Chemistry'
_journal_page_first 181
_journal_page_last 186
_journal_volume 35
_journal_year 1980
_chemical_formula_sum 'Ba5 Fe4 S11'
_space_group_IT_number 31
_symmetry_space_group_name_Hall 'P 2ac -2'
_symmetry_space_group_name_H-M 'P m n 21'
_cell_angle_alpha 90
_cell_angle_beta 90
_cell_angle_gamma 90
_cell_formula_units_Z 2
_cell_length_a 16.06
_cell_length_b 7.26
_cell_length_c 8.863
_cell_volume 1033.387
_citation_journal_id_ASTM JSSCBI
_cod_data_source_file Cohen_JSSCBI_1980_17.cif
_cod_data_source_block Ba5Fe4S11
_cod_database_code 1528418

loop_
_symmetry_equiv_pos_as_xyz
x,y,z
-x+1/2,-y,z+1/2
-x,y,z
x+1/2,-y,z+1/2

loop_
_atom_site_label
_atom_site_type_symbol
_atom_site_fract_x
_atom_site_fract_y
_atom_site_fract_z
_atom_site_occupancy
_atom_site_U_iso_or_equiv
Ba1 Ba+2 0.5 0.029 0.25 1 0.0
S6 S-2 0.119 0.4608 0.3451 1 0.0
S1 S-2 0.5 0.0876 0.8901 1 0.0
Fe1 Fe+3 0.5 0.0425 0.6362 1 0.0
Fe3 Fe+3 0.1169 0.4781 0.5994 1 0.0
Fe2 Fe+3 0.5 0.3843 0.7971 1 0.0
S5 S-2 0.1178 0.0646 0.0407 1 0.0
S3 S-2 0.3272 0.255 0.1791 1 0.0
S7 S-2 0 0.4163 0.7279 1 0.0
Ba3 Ba+2 0.8036 0.0193 0.3728 1 0.0
S2 S-2 0.5 0.3385 0.548 1 0.0
Ba2 Ba+2 0.6718 0.5255 0.4901 1 0.0
S4 S-2 0.2031 0.2536 0.6716 1 0.0
